data_7045107
loop_
_publ_author_name
'Clarke, J. J.'
'Eisenberger, P.'
'Piotrkowski, S. S.'
'Crudden, C. M.'

_publ_section_title
;
 Azaborines: synthesis and use in the generation of stabilized
 boron-substituted carbocations.
;
_journal_issue 6
_journal_name_full 'Dalton transactions (Cambridge, England : 2003)'
_journal_page_first 1791
_journal_page_last 1795
_journal_paper_doi 10.1039/c7dt01329a
_journal_volume 47
_journal_year 2018
_chemical_formula_moiety 'C28 H30 B N3'
_chemical_formula_sum 'C28 H30 B N3'
_chemical_formula_weight 419.36
_chemical_melting_point 477.5(15)
_space_group_crystal_system monoclinic
_space_group_IT_number 14
_space_group_name_Hall '-P 2yn'
_space_group_name_H-M_alt 'P 1 21/n 1'
_symmetry_space_group_name_Hall '-P 2yn'
_symmetry_space_group_name_H-M 'P 1 21/n 1'
_atom_sites_solution_hydrogens mixed
_atom_sites_solution_primary direct
_atom_sites_solution_secondary difmap
_audit_creation_method 'manual editing of SHELXL-2013 template'
_audit_update_record
;
2017-04-05 deposited with the CCDC.
2017-12-20 downloaded from the CCDC.
;
_cell_angle_alpha 90
_cell_angle_beta 90.151(2)
_cell_angle_gamma 90
_cell_formula_units_Z 4
_cell_length_a 12.1379(4)
_cell_length_b 9.8806(4)
_cell_length_c 18.5754(6)
_cell_measurement_reflns_used 5383
_cell_measurement_temperature 180(2)
_cell_measurement_theta_max 27.23
_cell_measurement_theta_min 2.658
_cell_volume 2227.74(14)
_computing_cell_refinement ' Saint V8.30A and SADABS V2012/1 (Apex2, v2013.10-0; Bruker AXS)'
_computing_data_collection ' APEX2 software package v2013.10-0 (Bruker AXS)'
_computing_data_reduction ' Saint V8.30A and SADABS V2012/1 (Apex2, v2013.10-0; Bruker AXS)'
_computing_molecular_graphics ' XP (SHELXTL-NT v6.14, Bruker AXS)'
_computing_structure_refinement
; SHELXL-2014 (Sheldrick, 2014),
  OLEX2 v1.2.3 (Dolomanov, Bourhis, Gildea, Howard, 
                Puschmann, 2009)
;
_computing_structure_solution ' SHELXT-2014 (Sheldrick, 2014)'
_diffrn_ambient_temperature 180(2)
_diffrn_measured_fraction_theta_full 0.998
_diffrn_measured_fraction_theta_max 0.998
_diffrn_measurement_device_type 'Bruker Smart Apex2 CCD (Bruker AXS)'
_diffrn_measurement_method 'CCD rotation images, \f and \w scans'
_diffrn_radiation_monochromator 'horizontal mounted graphite crystal'
_diffrn_radiation_type MoK\a
_diffrn_radiation_wavelength 0.71073
_diffrn_reflns_av_R_equivalents 0.0299
_diffrn_reflns_av_unetI/netI 0.0315
_diffrn_reflns_Laue_measured_fraction_full 0.998
_diffrn_reflns_Laue_measured_fraction_max 0.998
_diffrn_reflns_limit_h_max 14
_diffrn_reflns_limit_h_min -14
_diffrn_reflns_limit_k_max 9
_diffrn_reflns_limit_k_min -12
_diffrn_reflns_limit_l_max 20
_diffrn_reflns_limit_l_min -22
_diffrn_reflns_number 16691
_diffrn_reflns_point_group_measured_fraction_full 0.998
_diffrn_reflns_point_group_measured_fraction_max 0.998
_diffrn_reflns_theta_full 25.242
_diffrn_reflns_theta_max 25.678
_diffrn_reflns_theta_min 2.002
_diffrn_source 'Bruker AXS K780, fine-focus sealed tube'
_exptl_absorpt_coefficient_mu 0.073
_exptl_absorpt_correction_type multi-scan
_exptl_absorpt_process_details 'SADABS v2012/1 (Apex2, Bruker AXS)'
_exptl_crystal_colour colourless
_exptl_crystal_density_diffrn 1.250
_exptl_crystal_description plate-like
_exptl_crystal_F_000 896
_exptl_crystal_recrystallization_method 'Re-crystallisation from solvent: Dichloromethane and hexane'
_exptl_crystal_size_max 0.179
_exptl_crystal_size_mid 0.139
_exptl_crystal_size_min 0.129
_exptl_transmission_factor_max 0.7455
_exptl_transmission_factor_min 0.7060
_refine_diff_density_max 0.484
_refine_diff_density_min -0.519
_refine_diff_density_rms 0.049
_refine_ls_extinction_method none
_refine_ls_goodness_of_fit_ref 1.029
_refine_ls_hydrogen_treatment mixed
_refine_ls_matrix_type full
_refine_ls_number_parameters 297
_refine_ls_number_reflns 4218
_refine_ls_number_restraints 2
_refine_ls_restrained_S_all 1.060
_refine_ls_R_factor_all 0.0638
_refine_ls_R_factor_gt 0.0473
_refine_ls_shift/su_max 0.001
_refine_ls_shift/su_mean 0.000
_refine_ls_structure_factor_coef Fsqd
_refine_ls_weighting_details
;
 w=1/[\s^2^(Fo^2^)+(0.0458P)^2^+1.1662P]
 where P=(Fo^2^+2Fc^2^)/3
;
_refine_ls_weighting_scheme calc
_refine_ls_wR_factor_gt 0.1063
_refine_ls_wR_factor_ref 0.1164
_reflns_Friedel_coverage 0.000
_reflns_number_gt 3299
_reflns_number_total 4218
_reflns_threshold_expression 'I > 2\s(I)'
_cod_data_source_file c7dt01329a2.cif
_cod_data_source_block 3a
_cod_depositor_comments
;
The following automatic conversions were performed:

'_chemical_melting_point' value '476-479' was changed to '477.5(15)'
- the average value was taken and precision was estimated.

Automatic conversion script
Id: cif_fix_values 4973 2017-02-22 13:04:09Z antanas 

 Adding full bibliography for 7045107.cif.
;
_cod_database_code 7045107
_shelx_space_group_comment
;
The symmetry employed for this shelxl refinement is uniquely defined
by the following loop, which should always be used as a source of
symmetry information in preference to the above space-group names.
They are only intended as comments.
;
_shelx_estimated_absorpt_t_min 0.987
_shelx_estimated_absorpt_t_max 0.991
_shelxl_version_number 2012-9

loop_
_space_group_symop_operation_xyz
'x, y, z'
'-x+1/2, y+1/2, -z+1/2'
'-x, -y, -z'
'x-1/2, -y-1/2, z-1/2'

loop_
_atom_site_label
_atom_site_type_symbol
_atom_site_fract_x
_atom_site_fract_y
_atom_site_fract_z
_atom_site_U_iso_or_equiv
_atom_site_adp_type
_atom_site_occupancy
_atom_site_site_symmetry_order
_atom_site_calc_flag
_atom_site_refinement_flags_posn
_atom_site_refinement_flags_adp
_atom_site_refinement_flags_occupancy
_atom_site_disorder_assembly
_atom_site_disorder_group
N1 N 0.23086(11) 0.45028(15) 0.22740(7) 0.0264(3) Uani 1 1 d . . . . .
N2 N 0.32184(10) 0.44826(14) 0.18301(7) 0.0241(3) Uani 1 1 d . . . . .
N4 N 0.44296(10) 0.51243(14) 0.27908(7) 0.0226(3) Uani 1 1 d . . . . .
C3 C 0.41788(12) 0.47813(16) 0.20672(9) 0.0223(4) Uani 1 1 d . . . . .
C6 C 0.23522(13) 0.49798(18) 0.30229(8) 0.0237(4) Uani 1 1 d . . . . .
H6 H 0.1994(14) 0.5910(19) 0.3050(9) 0.030(5) Uiso 1 1 d . . . . .
C7 C 0.17142(13) 0.39842(17) 0.35142(9) 0.0261(4) Uani 1 1 d . . . . .
H7 H 0.1073 0.3664 0.3221 0.031 Uiso 1 1 calc R U . . .
C8 C 0.12127(15) 0.4713(2) 0.41707(10) 0.0364(5) Uani 1 1 d D . . . .
H8AA H 0.1118 0.4044 0.4562 0.044 Uiso 0.800(4) 1 calc R U P A 1
H8AB H 0.0471 0.5046 0.4036 0.044 Uiso 0.800(4) 1 calc R U P A 1
H8BC H 0.0828 0.5518 0.3977 0.044 Uiso 0.200(4) 1 calc R U P A 2
H8BD H 0.0632 0.4104 0.4357 0.044 Uiso 0.200(4) 1 calc R U P A 2
C9A C 0.19118(19) 0.5958(3) 0.44759(13) 0.0334(6) Uani 0.800(4) 1 d D . P A 1
H9AA H 0.1905 0.6676 0.4104 0.040 Uiso 0.800(4) 1 calc R U P A 1
H9AB H 0.1514 0.6320 0.4899 0.040 Uiso 0.800(4) 1 calc R U P A 1
C9B C 0.1782(7) 0.5152(11) 0.4759(5) 0.0334(6) Uani 0.200(4) 1 d D . P A 2
H9BA H 0.1809 0.4388 0.5103 0.040 Uiso 0.200(4) 1 calc R U P A 2
H9BB H 0.1334 0.5871 0.4986 0.040 Uiso 0.200(4) 1 calc R U P A 2
C10 C 0.30502(17) 0.5745(2) 0.46898(11) 0.0459(5) Uani 1 1 d D . . . .
H10A H 0.3050 0.5136 0.5113 0.055 Uiso 0.800(4) 1 calc R U P A 1
H10B H 0.3349 0.6626 0.4852 0.055 Uiso 0.800(4) 1 calc R U P A 1
H10D H 0.2990 0.6727 0.4592 0.055 Uiso 0.200(4) 1 calc R U P A 2
H10C H 0.3400 0.5650 0.5169 0.055 Uiso 0.200(4) 1 calc R U P A 2
C11 C 0.38545(15) 0.51584(19) 0.41373(9) 0.0326(4) Uani 1 1 d . . . . .
H11 H 0.4559 0.5674 0.4193 0.039 Uiso 1 1 calc R U . . .
C12 C 0.41217(15) 0.3662(2) 0.43232(10) 0.0392(5) Uani 1 1 d . . . . .
H12A H 0.4644 0.3312 0.3960 0.047 Uiso 1 1 calc R U . . .
H12B H 0.4500 0.3640 0.4796 0.047 Uiso 1 1 calc R U . . .
C13 C 0.31480(15) 0.27219(19) 0.43542(10) 0.0343(4) Uani 1 1 d . . . . .
H13A H 0.2703 0.2965 0.4781 0.041 Uiso 1 1 calc R U . . .
H13B H 0.3427 0.1791 0.4431 0.041 Uiso 1 1 calc R U . . .
C14 C 0.23844(15) 0.27036(18) 0.36982(10) 0.0321(4) Uani 1 1 d . . . . .
H14A H 0.1856 0.1951 0.3764 0.038 Uiso 1 1 calc R U . . .
H14B H 0.2838 0.2478 0.3273 0.038 Uiso 1 1 calc R U . . .
C15 C 0.13159(13) 0.45480(17) 0.18780(9) 0.0251(4) Uani 1 1 d . . . . .
C16 C 0.12729(13) 0.40013(18) 0.11847(9) 0.0278(4) Uani 1 1 d . . . . .
H16 H 0.1908 0.3577 0.0989 0.033 Uiso 1 1 calc R U . . .
C17 C 0.03196(14) 0.40712(19) 0.07805(10) 0.0317(4) Uani 1 1 d . . . . .
H17 H 0.0307 0.3697 0.0310 0.038 Uiso 1 1 calc R U . . .
C18 C -0.06194(14) 0.46793(19) 0.10511(10) 0.0347(4) Uani 1 1 d . . . . .
H18 H -0.1271 0.4735 0.0768 0.042 Uiso 1 1 calc R U . . .
C19 C -0.05901(14) 0.52022(19) 0.17380(10) 0.0341(4) Uani 1 1 d . . . . .
H19 H -0.1232 0.5614 0.1931 0.041 Uiso 1 1 calc R U . . .
C20 C 0.03627(13) 0.51392(18) 0.21553(10) 0.0302(4) Uani 1 1 d . . . . .
H20 H 0.0364 0.5499 0.2630 0.036 Uiso 1 1 calc R U . . .
C21 C 0.50473(12) 0.48259(17) 0.15036(9) 0.0240(4) Uani 1 1 d . . . . .
C22 C 0.56897(13) 0.59761(19) 0.13966(9) 0.0299(4) Uani 1 1 d . . . . .
H22 H 0.5627 0.6722 0.1716 0.036 Uiso 1 1 calc R U . . .
C23 C 0.64204(14) 0.6035(2) 0.08245(10) 0.0371(5) Uani 1 1 d . . . . .
H23 H 0.6860 0.6820 0.0757 0.045 Uiso 1 1 calc R U . . .
C24 C 0.65123(14) 0.4963(2) 0.03537(10) 0.0402(5) Uani 1 1 d . . . . .
H24 H 0.7007 0.5013 -0.0041 0.048 Uiso 1 1 calc R U . . .
C25 C 0.58838(14) 0.3822(2) 0.04577(10) 0.0394(5) Uani 1 1 d . . . . .
H25 H 0.5947 0.3080 0.0135 0.047 Uiso 1 1 calc R U . . .
C26 C 0.51596(14) 0.3748(2) 0.10301(9) 0.0319(4) Uani 1 1 d . . . . .
H26 H 0.4735 0.2952 0.1100 0.038 Uiso 1 1 calc R U . . .
C27 C 0.55821(13) 0.52083(17) 0.29873(9) 0.0247(4) Uani 1 1 d . . . . .
C28 C 0.62508(15) 0.4081(2) 0.29445(10) 0.0360(4) Uani 1 1 d . . . . .
H28 H 0.5959 0.3240 0.2786 0.043 Uiso 1 1 calc R U . . .
C29 C 0.73562(16) 0.4189(3) 0.31350(11) 0.0490(6) Uani 1 1 d . . . . .
H29 H 0.7824 0.3421 0.3100 0.059 Uiso 1 1 calc R U . . .
C30 C 0.77756(16) 0.5406(3) 0.33752(11) 0.0508(6) Uani 1 1 d . . . . .
H30 H 0.8529 0.5471 0.3512 0.061 Uiso 1 1 calc R U . . .
C31 C 0.71059(15) 0.6526(2) 0.34174(10) 0.0447(5) Uani 1 1 d . . . . .
H31 H 0.7396 0.7364 0.3582 0.054 Uiso 1 1 calc R U . . .
C32 C 0.60072(14) 0.6431(2) 0.32198(9) 0.0315(4) Uani 1 1 d . . . . .
H32 H 0.5546 0.7206 0.3244 0.038 Uiso 1 1 calc R U . . .
B5 B 0.35730(15) 0.51601(18) 0.33098(10) 0.0237(4) Uani 1 1 d . . . . .

loop_
_atom_site_aniso_label
_atom_site_aniso_U_11
_atom_site_aniso_U_22
_atom_site_aniso_U_33
_atom_site_aniso_U_23
_atom_site_aniso_U_13
_atom_site_aniso_U_12
N1 0.0205(7) 0.0374(9) 0.0215(7) -0.0020(6) 0.0022(6) -0.0029(6)
N2 0.0213(7) 0.0284(8) 0.0227(7) -0.0012(6) 0.0033(6) -0.0004(6)
N4 0.0214(7) 0.0253(8) 0.0212(7) -0.0008(6) -0.0013(5) -0.0008(6)
C3 0.0227(8) 0.0213(9) 0.0228(8) -0.0005(7) -0.0007(7) 0.0016(6)
C6 0.0248(8) 0.0263(9) 0.0201(8) -0.0006(7) 0.0022(7) -0.0011(7)
C7 0.0210(8) 0.0320(10) 0.0252(9) 0.0020(7) -0.0001(7) -0.0044(7)
C8 0.0313(9) 0.0440(12) 0.0339(10) 0.0094(9) 0.0104(8) 0.0076(8)
C9A 0.0424(13) 0.0331(14) 0.0248(12) -0.0050(10) 0.0055(10) 0.0062(11)
C9B 0.0424(13) 0.0331(14) 0.0248(12) -0.0050(10) 0.0055(10) 0.0062(11)
C10 0.0627(14) 0.0395(12) 0.0355(11) -0.0108(9) 0.0195(10) -0.0191(10)
C11 0.0343(10) 0.0386(11) 0.0250(9) -0.0032(8) 0.0021(8) -0.0147(8)
C12 0.0323(10) 0.0543(13) 0.0309(10) 0.0146(9) -0.0071(8) -0.0048(9)
C13 0.0381(10) 0.0297(10) 0.0350(10) 0.0047(8) -0.0025(8) 0.0021(8)
C14 0.0368(10) 0.0251(9) 0.0342(10) 0.0007(8) -0.0019(8) -0.0052(8)
C15 0.0224(8) 0.0265(9) 0.0262(9) 0.0049(7) -0.0013(7) -0.0043(7)
C16 0.0255(9) 0.0316(10) 0.0262(9) 0.0003(7) 0.0009(7) -0.0047(7)
C17 0.0329(9) 0.0357(10) 0.0263(9) 0.0031(8) -0.0032(8) -0.0074(8)
C18 0.0283(9) 0.0395(11) 0.0361(11) 0.0097(9) -0.0099(8) -0.0022(8)
C19 0.0247(9) 0.0363(11) 0.0413(11) 0.0071(9) -0.0008(8) 0.0037(8)
C20 0.0274(9) 0.0353(10) 0.0280(9) 0.0009(8) 0.0009(7) -0.0004(8)
C21 0.0190(8) 0.0316(10) 0.0213(8) 0.0003(7) -0.0012(6) 0.0036(7)
C22 0.0273(9) 0.0361(11) 0.0264(9) 0.0019(8) -0.0001(7) -0.0008(7)
C23 0.0268(9) 0.0524(13) 0.0322(10) 0.0110(9) 0.0023(8) -0.0040(8)
C24 0.0239(9) 0.0718(15) 0.0248(10) 0.0030(10) 0.0042(7) 0.0088(9)
C25 0.0295(9) 0.0581(14) 0.0306(10) -0.0136(9) 0.0015(8) 0.0126(9)
C26 0.0255(9) 0.0376(11) 0.0327(10) -0.0069(8) -0.0015(8) 0.0029(8)
C27 0.0223(8) 0.0328(10) 0.0190(8) 0.0009(7) 0.0003(6) -0.0004(7)
C28 0.0353(10) 0.0410(11) 0.0317(10) 0.0034(8) -0.0008(8) 0.0093(8)
C29 0.0342(11) 0.0743(17) 0.0387(12) 0.0093(11) 0.0014(9) 0.0229(11)
C30 0.0228(9) 0.099(2) 0.0307(11) 0.0003(12) -0.0042(8) -0.0025(11)
C31 0.0308(10) 0.0715(15) 0.0317(11) -0.0084(10) 0.0012(8) -0.0172(10)
C32 0.0279(9) 0.0406(11) 0.0259(9) -0.0054(8) 0.0025(7) -0.0052(8)
B5 0.0278(9) 0.0164(9) 0.0270(10) -0.0006(8) 0.0024(8) -0.0022(7)

loop_
_atom_type_symbol
_atom_type_description
_atom_type_scat_dispersion_real
_atom_type_scat_dispersion_imag
_atom_type_scat_source
C C 0.0033 0.0016 'International Tables Vol C Tables 4.2.6.8 and 6.1.1.4'
H H 0.0000 0.0000 'International Tables Vol C Tables 4.2.6.8 and 6.1.1.4'
B B 0.0013 0.0007 'International Tables Vol C Tables 4.2.6.8 and 6.1.1.4'
N N 0.0061 0.0033 'International Tables Vol C Tables 4.2.6.8 and 6.1.1.4'

loop_
_geom_angle_atom_site_label_1
_geom_angle_atom_site_label_2
_geom_angle_atom_site_label_3
_geom_angle
N2 N1 C15 111.87(13)
N2 N1 C6 122.91(12)
C15 N1 C6 120.80(13)
C3 N2 N1 121.39(13)
C3 N4 B5 119.58(13)
C3 N4 C27 117.23(13)
B5 N4 C27 122.43(14)
N2 C3 N4 125.04(14)
N2 C3 C21 114.28(14)
N4 C3 C21 120.59(13)
N1 C6 C7 109.69(13)
N1 C6 B5 112.71(13)
C7 C6 B5 109.98(13)
N1 C6 H6 108.8(10)
C7 C6 H6 109.3(10)
B5 C6 H6 106.3(10)
C14 C7 C8 114.63(14)
C14 C7 C6 112.77(13)
C8 C7 C6 111.58(14)
C14 C7 H7 105.7
C8 C7 H7 105.7
C6 C7 H7 105.7
C9B C8 C7 125.6(4)
C7 C8 C9A 115.44(15)
C7 C8 H8AA 108.4
C9A C8 H8AA 108.4
C7 C8 H8AB 108.4
C9A C8 H8AB 108.4
H8AA C8 H8AB 107.5
C9B C8 H8BC 105.9
C7 C8 H8BC 105.9
C9B C8 H8BD 105.9
C7 C8 H8BD 105.9
H8BC C8 H8BD 106.2
C10 C9A C8 119.32(19)
C10 C9A H9AA 107.5
C8 C9A H9AA 107.5
C10 C9A H9AB 107.5
C8 C9A H9AB 107.5
H9AA C9A H9AB 107.0
C8 C9B C10 121.5(7)
C8 C9B H9BA 107.0
C10 C9B H9BA 107.0
C8 C9B H9BB 107.0
C10 C9B H9BB 107.0
H9BA C9B H9BB 106.7
C9A C10 C11 118.63(18)
C11 C10 C9B 120.9(3)
C9A C10 H10A 107.7
C11 C10 H10A 107.7
C9A C10 H10B 107.7
C11 C10 H10B 107.7
H10A C10 H10B 107.1
C11 C10 H10D 107.1
C9B C10 H10D 107.1
C11 C10 H10C 107.1
C9B C10 H10C 107.1
H10D C10 H10C 106.8
C10 C11 C12 110.14(15)
C10 C11 B5 121.11(16)
C12 C11 B5 105.25(14)
C10 C11 H11 106.5
C12 C11 H11 106.5
B5 C11 H11 106.5
C13 C12 C11 115.66(15)
C13 C12 H12A 108.4
C11 C12 H12A 108.4
C13 C12 H12B 108.4
C11 C12 H12B 108.4
H12A C12 H12B 107.4
C12 C13 C14 116.83(15)
C12 C13 H13A 108.1
C14 C13 H13A 108.1
C12 C13 H13B 108.1
C14 C13 H13B 108.1
H13A C13 H13B 107.3
C13 C14 C7 119.03(15)
C13 C14 H14A 107.6
C7 C14 H14A 107.6
C13 C14 H14B 107.6
C7 C14 H14B 107.6
H14A C14 H14B 107.0
C20 C15 C16 118.23(15)
C20 C15 N1 121.90(15)
C16 C15 N1 119.87(15)
C17 C16 C15 120.76(16)
C17 C16 H16 119.6
C15 C16 H16 119.6
C16 C17 C18 120.97(17)
C16 C17 H17 119.5
C18 C17 H17 119.5
C19 C18 C17 118.69(16)
C19 C18 H18 120.7
C17 C18 H18 120.7
C18 C19 C20 121.24(17)
C18 C19 H19 119.4
C20 C19 H19 119.4
C19 C20 C15 120.10(17)
C19 C20 H20 120.0
C15 C20 H20 120.0
C26 C21 C22 118.66(16)
C26 C21 C3 119.60(15)
C22 C21 C3 121.49(15)
C23 C22 C21 120.20(17)
C23 C22 H22 119.9
C21 C22 H22 119.9
C24 C23 C22 120.44(18)
C24 C23 H23 119.8
C22 C23 H23 119.8
C25 C24 C23 119.68(17)
C25 C24 H24 120.2
C23 C24 H24 120.2
C24 C25 C26 120.31(18)
C24 C25 H25 119.8
C26 C25 H25 119.8
C25 C26 C21 120.70(18)
C25 C26 H26 119.6
C21 C26 H26 119.6
C28 C27 C32 120.27(16)
C28 C27 N4 120.48(16)
C32 C27 N4 119.25(15)
C27 C28 C29 119.37(19)
C27 C28 H28 120.3
C29 C28 H28 120.3
C30 C29 C28 120.3(2)
C30 C29 H29 119.9
C28 C29 H29 119.9
C31 C30 C29 120.15(18)
C31 C30 H30 119.9
C29 C30 H30 119.9
C30 C31 C32 119.9(2)
C30 C31 H31 120.0
C32 C31 H31 120.0
C27 C32 C31 120.02(18)
C27 C32 H32 120.0
C31 C32 H32 120.0
N4 B5 C11 120.37(15)
N4 B5 C6 117.05(15)
C11 B5 C6 121.95(15)

loop_
_geom_bond_atom_site_label_1
_geom_bond_atom_site_label_2
_geom_bond_distance
N1 N2 1.3801(18)
N1 C15 1.411(2)
N1 C6 1.470(2)
N2 C3 1.280(2)
N4 C3 1.419(2)
N4 B5 1.420(2)
N4 C27 1.447(2)
C3 C21 1.488(2)
C6 C7 1.550(2)
C6 B5 1.583(2)
C6 H6 1.018(19)
C7 C14 1.542(2)
C7 C8 1.543(2)
C7 H7 1.0000
C8 C9B 1.362(8)
C8 C9A 1.597(3)
C8 H8AA 0.9900
C8 H8AB 0.9900
C8 H8BC 0.9900
C8 H8BD 0.9900
C9A C10 1.452(3)
C9A H9AA 0.9900
C9A H9AB 0.9900
C9B C10 1.652(8)
C9B H9BA 0.9900
C9B H9BB 0.9900
C10 C11 1.532(3)
C10 H10A 0.9900
C10 H10B 0.9900
C10 H10D 0.9900
C10 H10C 0.9900
C11 C12 1.552(3)
C11 B5 1.574(3)
C11 H11 1.0000
C12 C13 1.505(3)
C12 H12A 0.9900
C12 H12B 0.9900
C13 C14 1.529(2)
C13 H13A 0.9900
C13 H13B 0.9900
C14 H14A 0.9900
C14 H14B 0.9900
C15 C20 1.396(2)
C15 C16 1.397(2)
C16 C17 1.379(2)
C16 H16 0.9500
C17 C18 1.384(3)
C17 H17 0.9500
C18 C19 1.377(3)
C18 H18 0.9500
C19 C20 1.392(2)
C19 H19 0.9500
C20 H20 0.9500
C21 C26 1.388(2)
C21 C22 1.393(2)
C22 C23 1.387(2)
C22 H22 0.9500
C23 C24 1.378(3)
C23 H23 0.9500
C24 C25 1.376(3)
C24 H24 0.9500
C25 C26 1.383(2)
C25 H25 0.9500
C26 H26 0.9500
C27 C28 1.381(2)
C27 C32 1.383(2)
C28 C29 1.391(3)
C28 H28 0.9500
C29 C30 1.380(3)
C29 H29 0.9500
C30 C31 1.376(3)
C30 H30 0.9500
C31 C32 1.385(2)
C31 H31 0.9500
C32 H32 0.9500

loop_
_geom_torsion_atom_site_label_1
_geom_torsion_atom_site_label_2
_geom_torsion_atom_site_label_3
_geom_torsion_atom_site_label_4
_geom_torsion
C15 N1 N2 C3 162.18(15)
C6 N1 N2 C3 5.7(2)
N1 N2 C3 N4 1.6(2)
N1 N2 C3 C21 -174.90(14)
B5 N4 C3 N2 -0.4(2)
C27 N4 C3 N2 169.80(15)
B5 N4 C3 C21 175.90(15)
C27 N4 C3 C21 -13.9(2)
N2 N1 C6 C7 -135.23(15)
C15 N1 C6 C7 70.29(19)
N2 N1 C6 B5 -12.3(2)
C15 N1 C6 B5 -166.81(14)
N1 C6 C7 C14 78.98(17)
B5 C6 C7 C14 -45.52(18)
N1 C6 C7 C8 -150.32(14)
B5 C6 C7 C8 85.18(17)
C14 C7 C8 C9B 54.8(6)
C6 C7 C8 C9B -74.9(6)
C14 C7 C8 C9A 96.62(19)
C6 C7 C8 C9A -33.1(2)
C9B C8 C9A C10 59.9(6)
C7 C8 C9A C10 -56.1(3)
C7 C8 C9B C10 34.9(11)
C9A C8 C9B C10 -51.0(6)
C8 C9A C10 C11 56.3(3)
C8 C9A C10 C9B -47.7(5)
C8 C9B C10 C9A 62.4(7)
C8 C9B C10 C11 -34.7(10)
C9A C10 C11 C12 -106.4(2)
C9B C10 C11 C12 -65.2(5)
C9A C10 C11 B5 16.9(3)
C9B C10 C11 B5 58.0(5)
C10 C11 C12 C13 58.4(2)
B5 C11 C12 C13 -73.7(2)
C11 C12 C13 C14 52.7(2)
C12 C13 C14 C7 -65.8(2)
C8 C7 C14 C13 -41.2(2)
C6 C7 C14 C13 87.94(19)
N2 N1 C15 C20 -151.90(16)
C6 N1 C15 C20 5.2(2)
N2 N1 C15 C16 27.5(2)
C6 N1 C15 C16 -175.45(15)
C20 C15 C16 C17 1.4(3)
N1 C15 C16 C17 -178.06(15)
C15 C16 C17 C18 -0.2(3)
C16 C17 C18 C19 -0.8(3)
C17 C18 C19 C20 0.6(3)
C18 C19 C20 C15 0.5(3)
C16 C15 C20 C19 -1.5(3)
N1 C15 C20 C19 177.91(16)
N2 C3 C21 C26 -50.2(2)
N4 C3 C21 C26 133.08(16)
N2 C3 C21 C22 123.96(17)
N4 C3 C21 C22 -52.7(2)
C26 C21 C22 C23 0.3(2)
C3 C21 C22 C23 -173.91(15)
C21 C22 C23 C24 0.5(3)
C22 C23 C24 C25 -0.8(3)
C23 C24 C25 C26 0.2(3)
C24 C25 C26 C21 0.6(3)
C22 C21 C26 C25 -0.9(2)
C3 C21 C26 C25 173.47(16)
C3 N4 C27 C28 -62.4(2)
B5 N4 C27 C28 107.50(19)
C3 N4 C27 C32 117.66(17)
B5 N4 C27 C32 -72.4(2)
C32 C27 C28 C29 -0.2(3)
N4 C27 C28 C29 179.87(16)
C27 C28 C29 C30 1.0(3)
C28 C29 C30 C31 -1.0(3)
C29 C30 C31 C32 0.1(3)
C28 C27 C32 C31 -0.6(3)
N4 C27 C32 C31 179.31(15)
C30 C31 C32 C27 0.6(3)
C3 N4 B5 C11 163.98(15)
C27 N4 B5 C11 -5.7(2)
C3 N4 B5 C6 -7.1(2)
C27 N4 B5 C6 -176.81(15)
C10 C11 B5 N4 155.43(16)
C12 C11 B5 N4 -79.02(19)
C10 C11 B5 C6 -33.9(2)
C12 C11 B5 C6 91.63(19)
N1 C6 B5 N4 12.7(2)
C7 C6 B5 N4 135.41(15)
N1 C6 B5 C11 -158.27(15)
C7 C6 B5 C11 -35.5(2)
